data_4063753
loop_
_publ_author_name
'Dulai, Arminderjit'
'McMullin, Claire L.'
'Tenza, Kenny'
'Wass, Duncan F.'

_publ_section_title
;
 N,N&#x2032;-Bis(diphenylphosphino)diaminophenylphosphine Ligands for
 Chromium-Catalyzed Selective Ethylene Oligomerization Reactions
;
_journal_issue 5
_journal_name_full Organometallics
_journal_page_first 935
_journal_paper_doi 10.1021/om100912y
_journal_volume 30
_journal_year 2011
_chemical_formula_moiety 'C28 H30 Cr N2 O4 P2, 0.5(C H2 Cl2)'
_chemical_formula_sum 'C28.5 H31 Cl Cr N2 O4 P2'
_chemical_formula_weight 614.95
_chemical_name_systematic
; 
 ? 
;
_space_group_IT_number 61
_symmetry_cell_setting orthorhombic
_symmetry_space_group_name_Hall '-P 2ac 2ab'
_symmetry_space_group_name_H-M 'P b c a'
_atom_sites_solution_hydrogens geom
_atom_sites_solution_primary direct
_atom_sites_solution_secondary difmap
_audit_creation_method SHELXL-97
_cell_angle_alpha 90.00
_cell_angle_beta 90.00
_cell_angle_gamma 90.00
_cell_formula_units_Z 8
_cell_length_a 15.4028(2)
_cell_length_b 17.6693(2)
_cell_length_c 21.5230(3)
_cell_measurement_reflns_used 38650
_cell_measurement_temperature 100(2)
_cell_measurement_theta_max 27.54
_cell_measurement_theta_min 2.49
_cell_volume 5857.63(13)
_computing_cell_refinement 'Apex II (Bruker-AXS, 2007)'
_computing_data_reduction
; 
 SAINT v7.34A (Bruker-AXS, 2007) & XPREP v2005/4 (Bruker-AXS, 2005) 
;
_computing_structure_refinement 'SHELXL-97 (Sheldrick, 1997)'
_computing_structure_solution 'SHELXS-97 (Sheldrick, 1990)'
_diffrn_ambient_temperature 100
_diffrn_detector 'CCD plate'
_diffrn_detector_area_resol_mean 8.366
_diffrn_detector_type 'Bruker-AXS SMART APEX'
_diffrn_measured_fraction_theta_full 0.996
_diffrn_measured_fraction_theta_max 0.996
_diffrn_measurement_details 'frames, 0.3\% width'
_diffrn_measurement_device 'four-circle diffractometer'
_diffrn_measurement_device_type 'Bruker-AXS Kappa'
_diffrn_measurement_method '\w & \f scans'
_diffrn_measurement_specimen_support
; 
glass fibre 
;
_diffrn_radiation_collimation '0.5 mm double pinhole'
_diffrn_radiation_monochromator graphite
_diffrn_radiation_probe x-ray
_diffrn_radiation_type 'Mo K\a'
_diffrn_radiation_wavelength 0.71074
_diffrn_reflns_av_R_equivalents 0.0582
_diffrn_reflns_av_sigmaI/netI 0.0422
_diffrn_reflns_limit_h_max 20
_diffrn_reflns_limit_h_min -20
_diffrn_reflns_limit_k_max 21
_diffrn_reflns_limit_k_min -22
_diffrn_reflns_limit_l_max 27
_diffrn_reflns_limit_l_min -27
_diffrn_reflns_number 36563
_diffrn_reflns_theta_full 27.54
_diffrn_reflns_theta_max 27.54
_diffrn_reflns_theta_min 2.82
_diffrn_source 'sealed X-ray tube'
_diffrn_source_current 40
_diffrn_source_power 2
_diffrn_source_size '0.4 x 8 mm fine focus'
_diffrn_source_target Mo
_diffrn_source_type 'Bruker-AXS KFF Mo 2K 90\% Ceramic'
_diffrn_source_voltage 50
_exptl_absorpt_coefficient_mu 0.627
_exptl_absorpt_correction_T_max 0.969
_exptl_absorpt_correction_T_min 0.845
_exptl_absorpt_correction_type multi-scan
_exptl_absorpt_process_details 'SADABS 2007/2 (Sheldrick, G.M., 2007)'
_exptl_crystal_colour yellow
_exptl_crystal_density_diffrn 1.395
_exptl_crystal_density_meas 0
_exptl_crystal_density_method 'not measured'
_exptl_crystal_description plate
_exptl_crystal_F_000 2552
_exptl_crystal_size_max 0.273
_exptl_crystal_size_mid 0.264
_exptl_crystal_size_min 0.049
_refine_diff_density_max 1.005
_refine_diff_density_min -0.450
_refine_diff_density_rms 0.068
_refine_ls_extinction_method none
_refine_ls_goodness_of_fit_ref 1.028
_refine_ls_hydrogen_treatment mixed
_refine_ls_matrix_type full
_refine_ls_number_parameters 368
_refine_ls_number_reflns 6725
_refine_ls_number_restraints 0
_refine_ls_restrained_S_all 1.028
_refine_ls_R_factor_all 0.0625
_refine_ls_R_factor_gt 0.0404
_refine_ls_shift/su_max 0.003
_refine_ls_shift/su_mean 0.000
_refine_ls_structure_factor_coef Fsqd
_refine_ls_weighting_details 'calc w=1/[\s^2^(Fo^2^)+(0.0388P)^2^+5.0733P] where P=(Fo^2^+2Fc^2^)/3'
_refine_ls_weighting_scheme calc
_refine_ls_wR_factor_gt 0.0910
_refine_ls_wR_factor_ref 0.1032
_reflns_number_gt 5032
_reflns_number_total 6725
_reflns_threshold_expression >2sigma(I)
_cod_data_source_file om100912y_si_002.cif
_cod_data_source_block md236_pbca
_cod_depositor_comments
;
The following automatic conversions were performed:

'_diffrn_radiation_probe' value 'X-ray' changed to 'x-ray' according
to /home/saulius/struct/CIF-dictionaries/cif_core.dic dictionary
named 'cif_core.dic' version 2.4.1 from 2010-06-29.

Automatic conversion script
Id: cif_fix_values 1715 2011-07-08 13:25:40Z adriana 
;
_cod_database_code 4063753

loop_
_symmetry_equiv_pos_as_xyz
'x, y, z'
'-x+1/2, -y, z+1/2'
'-x, y+1/2, -z+1/2'
'x+1/2, -y+1/2, -z'
'-x, -y, -z'
'x-1/2, y, -z-1/2'
'x, -y-1/2, z-1/2'
'-x-1/2, y-1/2, z'

loop_
_atom_site_label
_atom_site_type_symbol
_atom_site_fract_x
_atom_site_fract_y
_atom_site_fract_z
_atom_site_U_iso_or_equiv
_atom_site_adp_type
_atom_site_occupancy
_atom_site_symmetry_multiplicity
_atom_site_calc_flag
_atom_site_refinement_flags
_atom_site_disorder_assembly
_atom_site_disorder_group
Cr1 Cr 1.09758(2) 0.097479(19) 0.650240(15) 0.01724(9) Uani 1 1 d . . .
P1 P 0.95452(4) 0.14441(3) 0.65726(3) 0.01963(13) Uani 1 1 d . . .
P2 P 1.07964(4) 0.20971(3) 0.59415(3) 0.01963(13) Uani 1 1 d . . .
N1 N 0.97124(12) 0.21724(11) 0.60566(9) 0.0231(4) Uani 1 1 d . . .
N2 N 0.91045(13) 0.17336(13) 0.72285(9) 0.0286(5) Uani 1 1 d . . .
H2 H 0.857(2) 0.1829(16) 0.7244(13) 0.043 Uiso 1 1 d . . .
C1 C 0.91617(17) 0.28100(15) 0.58307(13) 0.0371(6) Uani 1 1 d . . .
H1 H 0.9563 0.3250 0.5774 0.045 Uiso 1 1 calc R . .
C2 C 0.8767(2) 0.26578(17) 0.51938(15) 0.0488(8) Uani 1 1 d . . .
H2A H 0.9215 0.2459 0.4915 0.073 Uiso 1 1 calc R . .
H2B H 0.8534 0.3130 0.5023 0.073 Uiso 1 1 calc R . .
H2C H 0.8298 0.2286 0.5234 0.073 Uiso 1 1 calc R . .
C3 C 0.8499(2) 0.30586(18) 0.63033(16) 0.0539(9) Uani 1 1 d . . .
H3A H 0.8099 0.2640 0.6390 0.081 Uiso 1 1 calc R . .
H3B H 0.8171 0.3490 0.6140 0.081 Uiso 1 1 calc R . .
H3C H 0.8794 0.3207 0.6688 0.081 Uiso 1 1 calc R . .
C4 C 0.86338(14) 0.09134(12) 0.62465(10) 0.0202(4) Uani 1 1 d . . .
C5 C 0.80259(16) 0.05557(13) 0.66249(11) 0.0278(5) Uani 1 1 d . . .
H5 H 0.8070 0.0598 0.7064 0.033 Uiso 1 1 calc R . .
C6 C 0.73553(17) 0.01372(15) 0.63648(13) 0.0351(6) Uani 1 1 d . . .
H6 H 0.6942 -0.0104 0.6625 0.042 Uiso 1 1 calc R . .
C7 C 0.72904(17) 0.00725(14) 0.57276(13) 0.0343(6) Uani 1 1 d . . .
H7 H 0.6825 -0.0206 0.5550 0.041 Uiso 1 1 calc R . .
C8 C 0.78974(17) 0.04101(14) 0.53486(12) 0.0312(6) Uani 1 1 d . . .
H8 H 0.7853 0.0360 0.4910 0.037 Uiso 1 1 calc R . .
C9 C 0.85737(15) 0.08237(13) 0.56062(11) 0.0248(5) Uani 1 1 d . . .
H9 H 0.8998 0.1047 0.5343 0.030 Uiso 1 1 calc R . .
C10 C 0.95480(17) 0.18914(16) 0.78190(11) 0.0350(6) Uani 1 1 d . . .
H10 H 1.0159 0.2046 0.7725 0.042 Uiso 1 1 calc R . .
C11 C 0.9096(2) 0.2550(2) 0.81376(16) 0.0630(10) Uani 1 1 d . . .
H11A H 0.9136 0.3002 0.7874 0.094 Uiso 1 1 calc R . .
H11B H 0.9377 0.2651 0.8538 0.094 Uiso 1 1 calc R . .
H11C H 0.8484 0.2424 0.8206 0.094 Uiso 1 1 calc R . .
C12 C 0.9576(2) 0.1195(2) 0.82248(14) 0.0573(9) Uani 1 1 d . . .
H12A H 0.8983 0.1034 0.8322 0.086 Uiso 1 1 calc R . .
H12B H 0.9885 0.1311 0.8611 0.086 Uiso 1 1 calc R . .
H12C H 0.9879 0.0787 0.8005 0.086 Uiso 1 1 calc R . .
C13 C 1.12707(15) 0.29505(12) 0.62794(11) 0.0227(5) Uani 1 1 d . . .
C14 C 1.08449(16) 0.33104(14) 0.67698(12) 0.0287(5) Uani 1 1 d . . .
H14 H 1.0286 0.3142 0.6894 0.034 Uiso 1 1 calc R . .
C15 C 1.12334(18) 0.39119(15) 0.70760(13) 0.0354(6) Uani 1 1 d . . .
H15 H 1.0938 0.4158 0.7406 0.042 Uiso 1 1 calc R . .
C16 C 1.20494(18) 0.41534(14) 0.69013(13) 0.0346(6) Uani 1 1 d . . .
H16 H 1.2314 0.4567 0.7110 0.042 Uiso 1 1 calc R . .
C17 C 1.24816(16) 0.37937(14) 0.64225(12) 0.0317(6) Uani 1 1 d . . .
H17 H 1.3045 0.3959 0.6305 0.038 Uiso 1 1 calc R . .
C18 C 1.20985(15) 0.31935(13) 0.61133(11) 0.0258(5) Uani 1 1 d . . .
H18 H 1.2401 0.2947 0.5787 0.031 Uiso 1 1 calc R . .
C19 C 1.10096(14) 0.21883(13) 0.51109(10) 0.0232(5) Uani 1 1 d . . .
C20 C 1.10129(16) 0.15325(14) 0.47573(11) 0.0292(5) Uani 1 1 d . . .
H20 H 1.0930 0.1057 0.4955 0.035 Uiso 1 1 calc R . .
C21 C 1.11359(18) 0.15595(15) 0.41196(11) 0.0343(6) Uani 1 1 d . . .
H21 H 1.1121 0.1107 0.3882 0.041 Uiso 1 1 calc R . .
C22 C 1.12799(17) 0.22442(16) 0.38316(12) 0.0347(6) Uani 1 1 d . . .
H22 H 1.1368 0.2264 0.3395 0.042 Uiso 1 1 calc R . .
C23 C 1.12956(18) 0.29014(16) 0.41788(12) 0.0376(6) Uani 1 1 d . . .
H23 H 1.1404 0.3372 0.3980 0.045 Uiso 1 1 calc R . .
C24 C 1.11548(17) 0.28800(14) 0.48145(12) 0.0322(6) Uani 1 1 d . . .
H24 H 1.1157 0.3336 0.5049 0.039 Uiso 1 1 calc R . .
C25 C 1.09011(15) 0.01744(14) 0.70563(11) 0.0254(5) Uani 1 1 d . . .
C26 C 1.05676(14) 0.02555(13) 0.59272(10) 0.0223(5) Uani 1 1 d . . .
C27 C 1.20706(15) 0.08069(13) 0.61646(10) 0.0236(5) Uani 1 1 d . . .
C28 C 1.15139(15) 0.15195(13) 0.71455(10) 0.0233(5) Uani 1 1 d . . .
O1 O 1.08525(13) -0.03299(10) 0.73959(8) 0.0386(4) Uani 1 1 d . . .
O2 O 1.03693(12) -0.02478(10) 0.56213(8) 0.0325(4) Uani 1 1 d . . .
O3 O 1.27284(11) 0.07255(11) 0.59231(8) 0.0373(4) Uani 1 1 d . . .
O4 O 1.19078(11) 0.18118(10) 0.75359(8) 0.0333(4) Uani 1 1 d . . .
C29 C 0.4856(4) 0.0402(4) 0.5268(3) 0.0465(15) Uani 0.50 1 d P . .
H29A H 0.5339 0.0753 0.5362 0.056 Uiso 0.50 1 calc PR A 2
H29B H 0.4317 0.0676 0.5158 0.056 Uiso 0.50 1 calc PR A 2
Cl2 Cl 0.47344(17) -0.01531(15) 0.54436(11) 0.0684(6) Uani 0.50 1 d P . 1
Cl1 Cl 0.4723(2) -0.03099(13) 0.57876(14) 0.0861(9) Uani 0.50 1 d P B 2

loop_
_atom_site_aniso_label
_atom_site_aniso_U_11
_atom_site_aniso_U_22
_atom_site_aniso_U_33
_atom_site_aniso_U_23
_atom_site_aniso_U_13
_atom_site_aniso_U_12
Cr1 0.01726(17) 0.01637(18) 0.01809(17) -0.00089(13) -0.00063(13) 0.00110(13)
P1 0.0174(3) 0.0190(3) 0.0225(3) -0.0026(2) -0.0004(2) 0.0004(2)
P2 0.0188(3) 0.0169(3) 0.0232(3) 0.0001(2) -0.0019(2) -0.0008(2)
N1 0.0180(9) 0.0182(10) 0.0333(10) 0.0035(8) -0.0026(8) 0.0011(7)
N2 0.0181(10) 0.0386(13) 0.0291(10) -0.0113(9) 0.0006(8) 0.0023(9)
C1 0.0284(13) 0.0271(14) 0.0558(17) 0.0069(12) -0.0099(12) 0.0054(11)
C2 0.0420(17) 0.0400(17) 0.064(2) 0.0154(15) -0.0237(15) 0.0004(13)
C3 0.0358(17) 0.0434(19) 0.082(2) 0.0015(16) -0.0040(16) 0.0185(14)
C4 0.0179(10) 0.0171(11) 0.0256(11) -0.0018(9) -0.0015(9) 0.0030(9)
C5 0.0283(13) 0.0244(13) 0.0308(13) -0.0014(10) 0.0028(10) -0.0015(10)
C6 0.0289(13) 0.0278(14) 0.0485(16) 0.0004(12) 0.0061(11) -0.0087(11)
C7 0.0280(13) 0.0261(14) 0.0487(16) -0.0077(12) -0.0062(11) -0.0058(10)
C8 0.0339(14) 0.0275(13) 0.0321(13) -0.0081(10) -0.0059(11) 0.0008(11)
C9 0.0235(12) 0.0227(12) 0.0283(12) -0.0022(9) 0.0012(9) 0.0000(9)
C10 0.0244(12) 0.0515(17) 0.0292(13) -0.0171(12) 0.0014(10) -0.0021(12)
C11 0.0471(19) 0.083(3) 0.058(2) -0.0464(19) -0.0056(16) 0.0152(18)
C12 0.060(2) 0.081(3) 0.0311(15) 0.0004(16) 0.0034(15) -0.0039(19)
C13 0.0215(11) 0.0167(11) 0.0299(12) -0.0001(9) -0.0050(9) -0.0002(9)
C14 0.0230(12) 0.0249(13) 0.0383(13) -0.0043(11) 0.0022(10) -0.0019(10)
C15 0.0349(14) 0.0311(15) 0.0402(15) -0.0133(12) 0.0010(11) 0.0000(11)
C16 0.0370(15) 0.0224(13) 0.0445(15) -0.0075(11) -0.0070(12) -0.0073(11)
C17 0.0255(12) 0.0267(13) 0.0428(14) 0.0023(11) -0.0026(11) -0.0080(10)
C18 0.0242(12) 0.0230(12) 0.0302(12) -0.0013(10) 0.0001(10) -0.0009(10)
C19 0.0220(11) 0.0246(12) 0.0231(11) 0.0042(9) -0.0032(9) -0.0011(9)
C20 0.0368(14) 0.0249(13) 0.0260(12) 0.0028(10) 0.0010(10) -0.0039(11)
C21 0.0432(15) 0.0346(15) 0.0252(12) 0.0013(11) -0.0001(11) -0.0032(12)
C22 0.0332(14) 0.0467(17) 0.0242(12) 0.0084(11) -0.0020(10) -0.0041(12)
C23 0.0422(16) 0.0342(15) 0.0364(14) 0.0154(12) -0.0051(12) -0.0078(12)
C24 0.0378(14) 0.0253(13) 0.0335(13) 0.0059(11) -0.0063(11) -0.0032(11)
C25 0.0250(12) 0.0255(13) 0.0256(11) -0.0010(10) -0.0010(9) 0.0019(10)
C26 0.0214(11) 0.0227(12) 0.0227(11) 0.0028(9) 0.0010(9) 0.0009(9)
C27 0.0241(12) 0.0220(12) 0.0246(11) -0.0019(9) -0.0036(9) 0.0011(9)
C28 0.0226(11) 0.0207(12) 0.0265(12) 0.0001(9) 0.0018(9) 0.0055(9)
O1 0.0457(11) 0.0328(10) 0.0371(10) 0.0132(8) 0.0025(9) 0.0016(9)
O2 0.0384(10) 0.0275(10) 0.0315(9) -0.0088(8) -0.0011(8) -0.0047(8)
O3 0.0219(9) 0.0477(12) 0.0422(10) -0.0098(9) 0.0053(8) 0.0007(8)
O4 0.0339(10) 0.0351(10) 0.0308(9) -0.0111(8) -0.0092(8) 0.0048(8)
C29 0.059(4) 0.034(4) 0.046(4) 0.008(3) 0.001(3) -0.003(3)
Cl2 0.0863(16) 0.0617(17) 0.0573(12) -0.0203(12) 0.0006(12) 0.0026(13)
Cl1 0.114(2) 0.0330(10) 0.111(2) 0.0173(14) 0.0569(19) 0.0157(10)

loop_
_atom_type_symbol
_atom_type_description
_atom_type_scat_dispersion_real
_atom_type_scat_dispersion_imag
_atom_type_scat_source
C C 0.0033 0.0016 'International Tables Vol C Tables 4.2.6.8 and 6.1.1.4'
H H 0.0000 0.0000 'International Tables Vol C Tables 4.2.6.8 and 6.1.1.4'
N N 0.0061 0.0033 'International Tables Vol C Tables 4.2.6.8 and 6.1.1.4'
O O 0.0106 0.0060 'International Tables Vol C Tables 4.2.6.8 and 6.1.1.4'
P P 0.1023 0.0942 'International Tables Vol C Tables 4.2.6.8 and 6.1.1.4'
Cr Cr 0.3209 0.6236 'International Tables Vol C Tables 4.2.6.8 and 6.1.1.4'
Cl Cl 0.1484 0.1585 'International Tables Vol C Tables 4.2.6.8 and 6.1.1.4'

loop_
_geom_angle_atom_site_label_1
_geom_angle_atom_site_label_2
_geom_angle_atom_site_label_3
_geom_angle
_geom_angle_site_symmetry_1
_geom_angle_site_symmetry_3
C25 Cr1 C27 100.72(10) . .
C25 Cr1 C28 86.81(10) . .
C27 Cr1 C28 88.26(10) . .
C25 Cr1 C26 83.52(10) . .
C27 Cr1 C26 86.45(10) . .
C28 Cr1 C26 167.92(10) . .
C25 Cr1 P2 166.43(8) . .
C27 Cr1 P2 92.33(7) . .
C28 Cr1 P2 89.88(7) . .
C26 Cr1 P2 101.17(7) . .
C25 Cr1 P1 99.74(7) . .
C27 Cr1 P1 158.09(7) . .
C28 Cr1 P1 100.65(7) . .
C26 Cr1 P1 88.14(7) . .
P2 Cr1 P1 67.95(2) . .
N2 P1 N1 112.50(11) . .
N2 P1 C4 99.90(10) . .
N1 P1 C4 104.54(10) . .
N2 P1 Cr1 123.28(8) . .
N1 P1 Cr1 94.69(7) . .
C4 P1 Cr1 120.81(7) . .
N1 P2 C19 108.29(10) . .
N1 P2 C13 105.74(10) . .
C19 P2 C13 104.20(11) . .
N1 P2 Cr1 96.18(7) . .
C19 P2 Cr1 124.02(8) . .
C13 P2 Cr1 116.57(7) . .
C1 N1 P2 124.91(16) . .
C1 N1 P1 133.69(17) . .
P2 N1 P1 100.57(10) . .
C10 N2 P1 127.47(17) . .
C10 N2 H2 112(2) . .
P1 N2 H2 120(2) . .
N1 C1 C3 112.7(2) . .
N1 C1 C2 112.8(2) . .
C3 C1 C2 112.8(2) . .
N1 C1 H1 105.9 . .
C3 C1 H1 105.9 . .
C2 C1 H1 105.9 . .
C1 C2 H2A 109.5 . .
C1 C2 H2B 109.5 . .
H2A C2 H2B 109.5 . .
C1 C2 H2C 109.5 . .
H2A C2 H2C 109.5 . .
H2B C2 H2C 109.5 . .
C1 C3 H3A 109.5 . .
C1 C3 H3B 109.5 . .
H3A C3 H3B 109.5 . .
C1 C3 H3C 109.5 . .
H3A C3 H3C 109.5 . .
H3B C3 H3C 109.5 . .
C9 C4 C5 118.9(2) . .
C9 C4 P1 119.35(17) . .
C5 C4 P1 121.63(17) . .
C6 C5 C4 120.4(2) . .
C6 C5 H5 119.8 . .
C4 C5 H5 119.8 . .
C7 C6 C5 119.9(2) . .
C7 C6 H6 120.0 . .
C5 C6 H6 120.0 . .
C8 C7 C6 120.3(2) . .
C8 C7 H7 119.9 . .
C6 C7 H7 119.9 . .
C7 C8 C9 120.1(2) . .
C7 C8 H8 120.0 . .
C9 C8 H8 120.0 . .
C8 C9 C4 120.4(2) . .
C8 C9 H9 119.8 . .
C4 C9 H9 119.8 . .
N2 C10 C12 111.0(2) . .
N2 C10 C11 108.8(2) . .
C12 C10 C11 112.1(3) . .
N2 C10 H10 108.2 . .
C12 C10 H10 108.2 . .
C11 C10 H10 108.2 . .
C10 C11 H11A 109.5 . .
C10 C11 H11B 109.5 . .
H11A C11 H11B 109.5 . .
C10 C11 H11C 109.5 . .
H11A C11 H11C 109.5 . .
H11B C11 H11C 109.5 . .
C10 C12 H12A 109.5 . .
C10 C12 H12B 109.5 . .
H12A C12 H12B 109.5 . .
C10 C12 H12C 109.5 . .
H12A C12 H12C 109.5 . .
H12B C12 H12C 109.5 . .
C18 C13 C14 118.9(2) . .
C18 C13 P2 121.25(18) . .
C14 C13 P2 119.29(18) . .
C15 C14 C13 120.4(2) . .
C15 C14 H14 119.8 . .
C13 C14 H14 119.8 . .
C16 C15 C14 120.1(2) . .
C16 C15 H15 120.0 . .
C14 C15 H15 120.0 . .
C15 C16 C17 120.0(2) . .
C15 C16 H16 120.0 . .
C17 C16 H16 120.0 . .
C16 C17 C18 120.4(2) . .
C16 C17 H17 119.8 . .
C18 C17 H17 119.8 . .
C17 C18 C13 120.2(2) . .
C17 C18 H18 119.9 . .
C13 C18 H18 119.9 . .
C20 C19 C24 118.7(2) . .
C20 C19 P2 117.70(17) . .
C24 C19 P2 123.61(18) . .
C21 C20 C19 121.0(2) . .
C21 C20 H20 119.5 . .
C19 C20 H20 119.5 . .
C22 C21 C20 119.8(2) . .
C22 C21 H21 120.1 . .
C20 C21 H21 120.1 . .
C21 C22 C23 119.9(2) . .
C21 C22 H22 120.1 . .
C23 C22 H22 120.1 . .
C22 C23 C24 120.6(2) . .
C22 C23 H23 119.7 . .
C24 C23 H23 119.7 . .
C23 C24 C19 120.0(2) . .
C23 C24 H24 120.0 . .
C19 C24 H24 120.0 . .
O1 C25 Cr1 179.2(2) . .
O2 C26 Cr1 171.6(2) . .
O3 C27 Cr1 175.7(2) . .
O4 C28 Cr1 173.9(2) . .
Cl1 C29 Cl2 116.3(4) . 5_656
Cl1 C29 H29A 114.8 . .
Cl2 C29 H29A 93.8 5_656 .
C29 C29 H29A 114.8 5_656 .
Cl1 C29 H29B 114.8 . .
Cl2 C29 H29B 102.7 5_656 .
C29 C29 H29B 114.8 5_656 .
H29A C29 H29B 111.9 . .

loop_
_geom_bond_atom_site_label_1
_geom_bond_atom_site_label_2
_geom_bond_distance
_geom_bond_site_symmetry_2
Cr1 C25 1.853(2) .
Cr1 C27 1.860(2) .
Cr1 C28 1.879(2) .
Cr1 C26 1.882(2) .
Cr1 P2 2.3380(7) .
Cr1 P1 2.3592(6) .
P1 N2 1.648(2) .
P1 N1 1.719(2) .
P1 C4 1.828(2) .
P2 N1 1.6932(19) .
P2 C19 1.825(2) .
P2 C13 1.826(2) .
N1 C1 1.492(3) .
N2 C10 1.470(3) .
N2 H2 0.84(3) .
C1 C3 1.507(4) .
C1 C2 1.524(4) .
C1 H1 1.0000 .
C2 H2A 0.9800 .
C2 H2B 0.9800 .
C2 H2C 0.9800 .
C3 H3A 0.9800 .
C3 H3B 0.9800 .
C3 H3C 0.9800 .
C4 C9 1.390(3) .
C4 C5 1.393(3) .
C5 C6 1.388(3) .
C5 H5 0.9500 .
C6 C7 1.380(4) .
C6 H6 0.9500 .
C7 C8 1.377(4) .
C7 H7 0.9500 .
C8 C9 1.388(3) .
C8 H8 0.9500 .
C9 H9 0.9500 .
C10 C12 1.510(4) .
C10 C11 1.520(4) .
C10 H10 1.0000 .
C11 H11A 0.9800 .
C11 H11B 0.9800 .
C11 H11C 0.9800 .
C12 H12A 0.9800 .
C12 H12B 0.9800 .
C12 H12C 0.9800 .
C13 C18 1.392(3) .
C13 C14 1.396(3) .
C14 C15 1.386(3) .
C14 H14 0.9500 .
C15 C16 1.380(4) .
C15 H15 0.9500 .
C16 C17 1.382(4) .
C16 H16 0.9500 .
C17 C18 1.384(3) .
C17 H17 0.9500 .
C18 H18 0.9500 .
C19 C20 1.386(3) .
C19 C24 1.397(3) .
C20 C21 1.386(3) .
C20 H20 0.9500 .
C21 C22 1.377(4) .
C21 H21 0.9500 .
C22 C23 1.381(4) .
C22 H22 0.9500 .
C23 C24 1.386(4) .
C23 H23 0.9500 .
C24 H24 0.9500 .
C25 O1 1.155(3) .
C26 O2 1.148(3) .
C27 O3 1.148(3) .
C28 O4 1.158(3) .
C29 Cl1 1.695(6) .
C29 Cl2 1.715(6) 5_656
C29 H29A 0.9900 .
C29 H29B 0.9900 .
Cl2 C29 1.715(6) 5_656
Cl2 Cl2 2.147(5) 5_656

loop_
_geom_torsion_atom_site_label_1
_geom_torsion_atom_site_label_2
_geom_torsion_atom_site_label_3
_geom_torsion_atom_site_label_4
_geom_torsion
C25 Cr1 P1 N2 58.33(12)
C27 Cr1 P1 N2 -142.9(2)
C28 Cr1 P1 N2 -30.23(12)
C26 Cr1 P1 N2 141.43(12)
P2 Cr1 P1 N2 -115.73(10)
C25 Cr1 P1 N1 179.21(10)
C27 Cr1 P1 N1 -22.0(2)
C28 Cr1 P1 N1 90.65(10)
C26 Cr1 P1 N1 -97.69(9)
P2 Cr1 P1 N1 5.15(7)
C25 Cr1 P1 C4 -70.77(11)
C27 Cr1 P1 C4 88.0(2)
C28 Cr1 P1 C4 -159.33(11)
C26 Cr1 P1 C4 12.32(11)
P2 Cr1 P1 C4 115.16(9)
C25 Cr1 P2 N1 -31.0(3)
C27 Cr1 P2 N1 164.95(10)
C28 Cr1 P2 N1 -106.80(10)
C26 Cr1 P2 N1 78.11(10)
P1 Cr1 P2 N1 -5.24(7)
C25 Cr1 P2 C19 -148.0(3)
C27 Cr1 P2 C19 47.95(11)
C28 Cr1 P2 C19 136.21(11)
C26 Cr1 P2 C19 -38.89(11)
P1 Cr1 P2 C19 -122.24(9)
C25 Cr1 P2 C13 80.1(3)
C27 Cr1 P2 C13 -83.99(11)
C28 Cr1 P2 C13 4.26(11)
C26 Cr1 P2 C13 -170.83(11)
P1 Cr1 P2 C13 105.82(9)
C19 P2 N1 C1 -53.5(2)
C13 P2 N1 C1 57.7(2)
Cr1 P2 N1 C1 177.58(19)
C19 P2 N1 P1 135.73(10)
C13 P2 N1 P1 -113.08(11)
Cr1 P2 N1 P1 6.79(9)
N2 P1 N1 C1 -47.2(3)
C4 P1 N1 C1 60.2(2)
Cr1 P1 N1 C1 -176.3(2)
N2 P1 N1 P2 122.33(11)
C4 P1 N1 P2 -130.24(10)
Cr1 P1 N1 P2 -6.71(9)
N1 P1 N2 C10 -99.0(2)
C4 P1 N2 C10 150.7(2)
Cr1 P1 N2 C10 13.2(3)
P2 N1 C1 C3 -138.8(2)
P1 N1 C1 C3 28.6(4)
P2 N1 C1 C2 92.0(3)
P1 N1 C1 C2 -100.5(3)
N2 P1 C4 C9 154.18(19)
N1 P1 C4 C9 37.7(2)
Cr1 P1 C4 C9 -67.0(2)
N2 P1 C4 C5 -29.9(2)
N1 P1 C4 C5 -146.41(19)
Cr1 P1 C4 C5 108.93(18)
C9 C4 C5 C6 -2.1(4)
P1 C4 C5 C6 -178.02(19)
C4 C5 C6 C7 0.2(4)
C5 C6 C7 C8 1.2(4)
C6 C7 C8 C9 -0.6(4)
C7 C8 C9 C4 -1.3(4)
C5 C4 C9 C8 2.6(3)
P1 C4 C9 C8 178.69(18)
P1 N2 C10 C12 -91.0(3)
P1 N2 C10 C11 145.2(2)
N1 P2 C13 C18 -160.52(18)
C19 P2 C13 C18 -46.5(2)
Cr1 P2 C13 C18 94.05(19)
N1 P2 C13 C14 27.8(2)
C19 P2 C13 C14 141.87(19)
Cr1 P2 C13 C14 -77.6(2)
C18 C13 C14 C15 1.5(4)
P2 C13 C14 C15 173.4(2)
C13 C14 C15 C16 -0.7(4)
C14 C15 C16 C17 -0.3(4)
C15 C16 C17 C18 0.4(4)
C16 C17 C18 C13 0.5(4)
C14 C13 C18 C17 -1.4(4)
P2 C13 C18 C17 -173.09(19)
N1 P2 C19 C20 -90.3(2)
C13 P2 C19 C20 157.51(19)
Cr1 P2 C19 C20 20.8(2)
N1 P2 C19 C24 88.7(2)
C13 P2 C19 C24 -23.5(2)
Cr1 P2 C19 C24 -160.19(17)
C24 C19 C20 C21 -1.6(4)
P2 C19 C20 C21 177.4(2)
C19 C20 C21 C22 1.7(4)
C20 C21 C22 C23 -0.4(4)
C21 C22 C23 C24 -1.0(4)
C22 C23 C24 C19 1.1(4)
C20 C19 C24 C23 0.2(4)
P2 C19 C24 C23 -178.8(2)
